data_4507879
loop_
_publ_author_name
'Li, Chao'
'Mu, Xing-Ye'
'Li, Yu-Ling'
'Liu, Yun'
'Wang, Xiang-Shan'

_publ_section_title
;
 Combinatorial Synthesis of Fused Tetracyclic Heterocycles Containing
 [1,6]Naphthyridine Derivatives under Catalyst Free Conditions
;
_journal_issue 5
_journal_name_full 'ACS Combinatorial Science'
_journal_page_first 267
_journal_paper_doi 10.1021/co400020w
_journal_volume 15
_journal_year 2013
_chemical_formula_sum 'C28 H33 N5 O5'
_chemical_formula_weight 519.59
_chemical_name_systematic
;
?
;
_space_group_IT_number 2
_symmetry_cell_setting triclinic
_symmetry_space_group_name_Hall '-P 1'
_symmetry_space_group_name_H-M 'P -1'
_atom_sites_solution_hydrogens geom
_atom_sites_solution_primary direct
_atom_sites_solution_secondary difmap
_audit_creation_method SHELXL-97
_cell_angle_alpha 87.024(7)
_cell_angle_beta 84.869(7)
_cell_angle_gamma 60.309(6)
_cell_formula_units_Z 2
_cell_length_a 11.5599(11)
_cell_length_b 11.5774(12)
_cell_length_c 11.8719(12)
_cell_measurement_reflns_used 2846
_cell_measurement_temperature 296(2)
_cell_measurement_theta_max 26.04
_cell_measurement_theta_min 2.65
_cell_volume 1374.7(3)
_computing_cell_refinement 'Bruker SMART'
_computing_data_collection 'Bruker SMART'
_computing_data_reduction 'Bruker SAINT'
_computing_molecular_graphics 'Bruker SHELXTL'
_computing_publication_material 'Bruker SHELXTL'
_computing_structure_refinement 'SHELXL-97 (Sheldrick, 1997)'
_computing_structure_solution 'SHELXS-97 (Sheldrick, 1990)'
_diffrn_ambient_temperature 296(2)
_diffrn_measured_fraction_theta_full 0.988
_diffrn_measured_fraction_theta_max 0.988
_diffrn_measurement_device_type 'CCD area detector'
_diffrn_measurement_method 'phi and omega scans'
_diffrn_radiation_monochromator graphite
_diffrn_radiation_source 'fine-focus sealed tube'
_diffrn_radiation_type MoK\a
_diffrn_radiation_wavelength 0.71073
_diffrn_reflns_av_R_equivalents 0.0308
_diffrn_reflns_av_sigmaI/netI 0.0380
_diffrn_reflns_limit_h_max 13
_diffrn_reflns_limit_h_min -13
_diffrn_reflns_limit_k_max 13
_diffrn_reflns_limit_k_min -13
_diffrn_reflns_limit_l_max 14
_diffrn_reflns_limit_l_min -14
_diffrn_reflns_number 13101
_diffrn_reflns_theta_full 25.20
_diffrn_reflns_theta_max 25.20
_diffrn_reflns_theta_min 2.67
_exptl_absorpt_coefficient_mu 0.088
_exptl_absorpt_correction_type none
_exptl_crystal_colour colourless
_exptl_crystal_density_diffrn 1.255
_exptl_crystal_density_method 'not measured'
_exptl_crystal_F_000 552
_exptl_crystal_size_max 0.280
_exptl_crystal_size_mid 0.201
_exptl_crystal_size_min 0.128
_refine_diff_density_max 0.408
_refine_diff_density_min -0.203
_refine_diff_density_rms 0.045
_refine_ls_extinction_method none
_refine_ls_goodness_of_fit_ref 1.020
_refine_ls_hydrogen_treatment mixed
_refine_ls_matrix_type full
_refine_ls_number_parameters 351
_refine_ls_number_reflns 4883
_refine_ls_number_restraints 2
_refine_ls_restrained_S_all 1.020
_refine_ls_R_factor_all 0.0880
_refine_ls_R_factor_gt 0.0517
_refine_ls_shift/su_max 0.000
_refine_ls_shift/su_mean 0.000
_refine_ls_structure_factor_coef Fsqd
_refine_ls_weighting_details 'calc w=1/[\s^2^(Fo^2^)+(0.0869P)^2^+0.1038P] where P=(Fo^2^+2Fc^2^)/3'
_refine_ls_weighting_scheme calc
_refine_ls_wR_factor_gt 0.1354
_refine_ls_wR_factor_ref 0.1560
_reflns_number_gt 3150
_reflns_number_total 4883
_reflns_threshold_expression >2sigma(I)
_cod_data_source_file co400020w_si_002.cif
_cod_data_source_block 4{10,1,4}
_cod_depositor_comments
;
The following automatic conversions were performed:

'_symmetry_cell_setting' value 'Triclinic' changed to 'triclinic'
according to /home/saulius/struct/CIF-dictionaries/cif_core.dic
dictionary named 'cif_core.dic' version 2.3.1 from 2005-06-27.

Automatic conversion script
Id: cif_fix_values 1891 2012-01-12 08:04:46Z andrius 
;
_cod_original_cell_volume 1374.7(2)
_cod_original_sg_symbol_H-M P-1
_cod_database_code 4507879

loop_
_symmetry_equiv_pos_as_xyz
'x, y, z'
'-x, -y, -z'

loop_
_atom_site_label
_atom_site_type_symbol
_atom_site_fract_x
_atom_site_fract_y
_atom_site_fract_z
_atom_site_U_iso_or_equiv
_atom_site_adp_type
_atom_site_occupancy
_atom_site_symmetry_multiplicity
_atom_site_calc_flag
_atom_site_refinement_flags
O1 O 0.72252(15) 0.92297(15) 0.50415(13) 0.0533(4) Uani 1 1 d .
O2 O 0.95875(17) 0.8122(2) 0.38193(15) 0.0729(6) Uani 1 1 d .
O3 O 1.12708(15) 0.74177(17) 0.49542(14) 0.0627(5) Uani 1 1 d .
O4 O 0.3230(2) 1.37620(16) 0.67864(16) 0.0759(6) Uani 1 1 d .
O5 O -0.1238(3) 0.4343(3) 0.9588(2) 0.1288(10) Uani 1 1 d .
C1 C 0.5988(2) 0.6960(2) 0.81863(16) 0.0405(5) Uani 1 1 d .
C2 C 0.5500(2) 0.6227(2) 0.88373(18) 0.0491(6) Uani 1 1 d .
H2A H 0.6074 0.5517 0.9277 0.059 Uiso 1 1 calc R
C3 C 0.4198(2) 0.6536(2) 0.88364(19) 0.0532(6) Uani 1 1 d .
H3A H 0.3877 0.6050 0.9272 0.064 Uiso 1 1 calc R
C4 C 0.3364(2) 0.7596(2) 0.81687(19) 0.0494(6) Uani 1 1 d .
C5 C 0.1762(3) 0.9071(3) 0.7278(2) 0.0690(8) Uani 1 1 d .
H5A H 0.0926 0.9581 0.6997 0.083 Uiso 1 1 calc R
C6 C 0.3863(2) 0.8321(2) 0.75200(17) 0.0413(5) Uani 1 1 d .
C7 C 0.5192(2) 0.80341(19) 0.75123(16) 0.0383(5) Uani 1 1 d .
C8 C 0.57206(19) 0.88462(18) 0.68413(16) 0.0368(5) Uani 1 1 d .
H8A H 0.5384 0.9011 0.6087 0.044 Uiso 1 1 calc R
C9 C 0.7228(2) 0.8060(2) 0.67019(16) 0.0402(5) Uani 1 1 d .
C10 C 0.7875(2) 0.8419(2) 0.57643(18) 0.0422(5) Uani 1 1 d .
C11 C 0.9903(2) 0.7254(3) 0.6800(2) 0.0590(7) Uani 1 1 d .
H11A H 0.9665 0.7976 0.7314 0.071 Uiso 1 1 calc R
H11B H 1.0868 0.6773 0.6664 0.071 Uiso 1 1 calc R
C12 C 0.9433(2) 0.6339(2) 0.7323(2) 0.0580(6) Uani 1 1 d .
H12A H 0.9790 0.5548 0.6866 0.070 Uiso 1 1 calc R
H12B H 0.9755 0.6068 0.8072 0.070 Uiso 1 1 calc R
C13 C 0.7945(2) 0.7022(2) 0.74061(17) 0.0437(5) Uani 1 1 d .
C14 C 0.5235(2) 1.0191(2) 0.73875(17) 0.0398(5) Uani 1 1 d .
C15 C 0.4447(2) 1.1355(2) 0.68119(18) 0.0451(5) Uani 1 1 d .
H15A H 0.4198 1.1320 0.6096 0.054 Uiso 1 1 calc R
C16 C 0.4025(2) 1.2581(2) 0.7303(2) 0.0533(6) Uani 1 1 d .
C17 C 0.4418(3) 1.2635(3) 0.8351(2) 0.0650(7) Uani 1 1 d .
H17A H 0.4161 1.3453 0.8667 0.078 Uiso 1 1 calc R
C18 C 0.5182(3) 1.1489(3) 0.8924(2) 0.0680(7) Uani 1 1 d .
H18A H 0.5427 1.1531 0.9640 0.082 Uiso 1 1 calc R
C19 C 0.5601(2) 1.0254(2) 0.84491(19) 0.0546(6) Uani 1 1 d .
H19A H 0.6124 0.9476 0.8845 0.065 Uiso 1 1 calc R
C20 C 0.2694(4) 1.3734(3) 0.5751(3) 0.0967(11) Uani 1 1 d .
H20A H 0.2156 1.4627 0.5481 0.145 Uiso 1 1 calc R
H20B H 0.2153 1.3317 0.5883 0.145 Uiso 1 1 calc R
H20C H 0.3412 1.3241 0.5196 0.145 Uiso 1 1 calc R
C21 C 1.0022(2) 0.7814(2) 0.4728(2) 0.0503(6) Uani 1 1 d .
C22 C 1.2316(2) 0.7262(2) 0.4051(2) 0.0620(7) Uani 1 1 d .
C23 C 1.1974(3) 0.8590(3) 0.3532(4) 0.1144(14) Uani 1 1 d .
H23A H 1.1202 0.8900 0.3110 0.172 Uiso 1 1 calc R
H23B H 1.2713 0.8508 0.3036 0.172 Uiso 1 1 calc R
H23C H 1.1788 0.9212 0.4119 0.172 Uiso 1 1 calc R
C24 C 1.3522(3) 0.6768(4) 0.4715(3) 0.1067(12) Uani 1 1 d .
H24A H 1.3736 0.5917 0.5045 0.160 Uiso 1 1 calc R
H24B H 1.3339 0.7388 0.5303 0.160 Uiso 1 1 calc R
H24C H 1.4264 0.6684 0.4220 0.160 Uiso 1 1 calc R
C25 C 1.2489(4) 0.6266(4) 0.3216(3) 0.1165(13) Uani 1 1 d .
H25A H 1.1702 0.6612 0.2808 0.175 Uiso 1 1 calc R
H25C H 1.2633 0.5462 0.3604 0.175 Uiso 1 1 calc R
H25D H 1.3245 0.6079 0.2696 0.175 Uiso 1 1 calc R
C26 C -0.0695(3) 0.3190(4) 0.9900(3) 0.0872(10) Uani 1 1 d .
H26A H -0.1202 0.2928 1.0384 0.105 Uiso 1 1 calc R
C27 C 0.1067(4) 0.0951(4) 1.0087(4) 0.1225(14) Uani 1 1 d .
H27A H 0.0384 0.0886 1.0563 0.184 Uiso 1 1 calc R
H27B H 0.1803 0.0757 1.0525 0.184 Uiso 1 1 calc R
H27C H 0.1370 0.0325 0.9482 0.184 Uiso 1 1 calc R
C28 C 0.1392(4) 0.2586(5) 0.8889(4) 0.1488(18) Uani 1 1 d .
H28A H 0.0912 0.3497 0.8643 0.223 Uiso 1 1 calc R
H28B H 0.1705 0.2015 0.8243 0.223 Uiso 1 1 calc R
H28C H 0.2139 0.2447 0.9285 0.223 Uiso 1 1 calc R
N2 N 0.27974(18) 0.9278(2) 0.69695(16) 0.0525(5) Uani 1 1 d D
H2 H 0.278(2) 0.9873(19) 0.6465(16) 0.064(8) Uiso 1 1 d D
N1 N 0.2023(2) 0.8103(2) 0.79987(19) 0.0675(6) Uani 1 1 d .
N4 N 0.73496(18) 0.65608(19) 0.81853(15) 0.0490(5) Uani 1 1 d D
H4 H 0.785(2) 0.5858(16) 0.8598(17) 0.059(7) Uiso 1 1 d D
N3 N 0.92809(17) 0.77990(18) 0.57177(15) 0.0494(5) Uani 1 1 d .
N5 N 0.0529(2) 0.2288(2) 0.96208(19) 0.0722(6) Uani 1 1 d .

loop_
_atom_site_aniso_label
_atom_site_aniso_U_11
_atom_site_aniso_U_22
_atom_site_aniso_U_33
_atom_site_aniso_U_23
_atom_site_aniso_U_13
_atom_site_aniso_U_12
O1 0.0456(9) 0.0607(10) 0.0518(9) 0.0161(8) 0.0009(7) -0.0273(8)
O2 0.0559(11) 0.1044(15) 0.0538(11) 0.0074(10) 0.0061(9) -0.0384(10)
O3 0.0408(9) 0.0811(12) 0.0660(10) -0.0039(9) 0.0104(8) -0.0317(8)
O4 0.0988(15) 0.0401(10) 0.0783(13) -0.0014(9) -0.0047(11) -0.0263(10)
O5 0.1070(19) 0.1034(19) 0.132(2) 0.0638(17) -0.0280(16) -0.0209(15)
C1 0.0444(12) 0.0394(11) 0.0372(11) 0.0032(9) 0.0012(9) -0.0212(10)
C2 0.0594(15) 0.0416(12) 0.0439(12) 0.0098(10) 0.0002(11) -0.0246(11)
C3 0.0648(16) 0.0526(13) 0.0507(13) 0.0148(11) 0.0022(11) -0.0378(12)
C4 0.0536(14) 0.0567(14) 0.0464(12) 0.0082(11) 0.0015(10) -0.0353(12)
C5 0.0510(15) 0.0859(19) 0.0780(18) 0.0286(16) -0.0084(13) -0.0419(15)
C6 0.0465(12) 0.0413(11) 0.0384(11) 0.0032(9) 0.0020(9) -0.0245(10)
C7 0.0420(12) 0.0362(11) 0.0376(11) -0.0001(9) 0.0048(9) -0.0213(9)
C8 0.0399(11) 0.0359(11) 0.0353(10) 0.0043(9) 0.0010(9) -0.0201(9)
C9 0.0395(11) 0.0410(11) 0.0404(11) 0.0032(9) 0.0012(9) -0.0211(10)
C10 0.0421(12) 0.0427(12) 0.0426(12) 0.0023(10) 0.0003(10) -0.0223(10)
C11 0.0451(13) 0.0772(17) 0.0574(14) 0.0077(13) -0.0044(11) -0.0328(13)
C12 0.0452(13) 0.0655(15) 0.0567(14) 0.0130(12) -0.0044(11) -0.0234(12)
C13 0.0430(12) 0.0457(12) 0.0412(11) 0.0036(10) -0.0001(10) -0.0219(10)
C14 0.0399(11) 0.0418(12) 0.0426(11) 0.0004(9) 0.0065(9) -0.0256(10)
C15 0.0498(13) 0.0421(12) 0.0441(12) 0.0015(10) 0.0031(10) -0.0244(10)
C16 0.0566(14) 0.0387(13) 0.0620(15) -0.0016(11) 0.0105(12) -0.0237(11)
C17 0.0787(18) 0.0532(15) 0.0671(16) -0.0173(13) 0.0131(14) -0.0369(14)
C18 0.0844(19) 0.0743(18) 0.0531(14) -0.0154(14) -0.0001(14) -0.0445(16)
C19 0.0624(15) 0.0536(14) 0.0490(13) -0.0011(11) -0.0038(11) -0.0295(12)
C20 0.108(3) 0.0541(17) 0.100(2) 0.0086(17) -0.019(2) -0.0178(17)
C21 0.0420(13) 0.0512(13) 0.0567(15) -0.0022(11) 0.0071(11) -0.0237(11)
C22 0.0406(13) 0.0579(15) 0.0764(17) -0.0066(13) 0.0203(12) -0.0191(12)
C23 0.067(2) 0.080(2) 0.184(4) 0.029(2) 0.028(2) -0.0354(18)
C24 0.0468(17) 0.140(3) 0.120(3) 0.005(2) 0.0120(17) -0.0399(19)
C25 0.104(3) 0.114(3) 0.120(3) -0.057(2) 0.051(2) -0.049(2)
C26 0.0628(19) 0.106(3) 0.081(2) 0.0353(19) -0.0119(16) -0.0353(19)
C27 0.107(3) 0.086(3) 0.149(4) 0.002(2) -0.004(3) -0.029(2)
C28 0.123(3) 0.179(4) 0.167(4) -0.008(3) 0.053(3) -0.101(3)
N2 0.0448(11) 0.0601(12) 0.0562(12) 0.0207(10) -0.0048(9) -0.0304(10)
N1 0.0563(13) 0.0849(16) 0.0740(14) 0.0248(12) -0.0060(11) -0.0466(12)
N4 0.0475(11) 0.0485(11) 0.0470(11) 0.0165(9) -0.0051(9) -0.0220(10)
N3 0.0398(10) 0.0603(12) 0.0479(10) 0.0067(9) 0.0015(8) -0.0258(9)
N5 0.0541(14) 0.0832(17) 0.0760(15) 0.0058(13) 0.0027(11) -0.0333(13)

loop_
_atom_type_symbol
_atom_type_description
_atom_type_scat_dispersion_real
_atom_type_scat_dispersion_imag
_atom_type_scat_source
C C 0.0033 0.0016 'International Tables Vol C Tables 4.2.6.8 and 6.1.1.4'
H H 0.0000 0.0000 'International Tables Vol C Tables 4.2.6.8 and 6.1.1.4'
N N 0.0061 0.0033 'International Tables Vol C Tables 4.2.6.8 and 6.1.1.4'
O O 0.0106 0.0060 'International Tables Vol C Tables 4.2.6.8 and 6.1.1.4'

loop_
_geom_angle_atom_site_label_1
_geom_angle_atom_site_label_2
_geom_angle_atom_site_label_3
_geom_angle
C21 O3 C22 122.02(19)
C16 O4 C20 118.19(19)
C7 C1 C2 122.8(2)
C7 C1 N4 118.68(19)
C2 C1 N4 118.50(19)
C3 C2 C1 121.1(2)
C3 C2 H2A 119.5
C1 C2 H2A 119.5
C2 C3 C4 118.3(2)
C2 C3 H3A 120.9
C4 C3 H3A 120.9
C3 C4 N1 130.1(2)
C3 C4 C6 120.1(2)
N1 C4 C6 109.8(2)
N1 C5 N2 114.8(2)
N1 C5 H5A 122.6
N2 C5 H5A 122.6
N2 C6 C4 105.24(19)
N2 C6 C7 131.92(19)
C4 C6 C7 122.8(2)
C1 C7 C6 114.85(19)
C1 C7 C8 122.26(18)
C6 C7 C8 122.88(18)
C9 C8 C7 109.75(16)
C9 C8 C14 111.33(16)
C7 C8 C14 111.72(15)
C9 C8 H8A 108.0
C7 C8 H8A 108.0
C14 C8 H8A 108.0
C13 C9 C10 121.31(19)
C13 C9 C8 121.49(18)
C10 C9 C8 117.15(18)
O1 C10 N3 121.83(19)
O1 C10 C9 121.24(19)
N3 C10 C9 116.93(19)
N3 C11 C12 109.83(19)
N3 C11 H11A 109.7
C12 C11 H11A 109.7
N3 C11 H11B 109.7
C12 C11 H11B 109.7
H11A C11 H11B 108.2
C13 C12 C11 110.09(19)
C13 C12 H12A 109.6
C11 C12 H12A 109.6
C13 C12 H12B 109.6
C11 C12 H12B 109.6
H12A C12 H12B 108.2
N4 C13 C9 121.9(2)
N4 C13 C12 117.43(19)
C9 C13 C12 120.7(2)
C19 C14 C15 119.55(19)
C19 C14 C8 120.29(19)
C15 C14 C8 120.15(18)
C14 C15 C16 120.1(2)
C14 C15 H15A 120.0
C16 C15 H15A 120.0
O4 C16 C17 117.2(2)
O4 C16 C15 122.8(2)
C17 C16 C15 120.0(2)
C18 C17 C16 119.9(2)
C18 C17 H17A 120.0
C16 C17 H17A 120.0
C17 C18 C19 120.7(2)
C17 C18 H18A 119.7
C19 C18 H18A 119.7
C14 C19 C18 119.7(2)
C14 C19 H19A 120.2
C18 C19 H19A 120.2
O4 C20 H20A 109.5
O4 C20 H20B 109.5
H20A C20 H20B 109.5
O4 C20 H20C 109.5
H20A C20 H20C 109.5
H20B C20 H20C 109.5
O2 C21 O3 125.9(2)
O2 C21 N3 124.3(2)
O3 C21 N3 109.8(2)
C25 C22 O3 109.9(2)
C25 C22 C23 113.3(3)
O3 C22 C23 109.7(2)
C25 C22 C24 111.6(3)
O3 C22 C24 101.7(2)
C23 C22 C24 109.9(3)
C22 C23 H23A 109.5
C22 C23 H23B 109.5
H23A C23 H23B 109.5
C22 C23 H23C 109.5
H23A C23 H23C 109.5
H23B C23 H23C 109.5
C22 C24 H24A 109.5
C22 C24 H24B 109.5
H24A C24 H24B 109.5
C22 C24 H24C 109.5
H24A C24 H24C 109.5
H24B C24 H24C 109.5
C22 C25 H25A 109.5
C22 C25 H25C 109.5
H25A C25 H25C 109.5
C22 C25 H25D 109.5
H25A C25 H25D 109.5
H25C C25 H25D 109.5
O5 C26 N5 126.2(3)
O5 C26 H26A 116.9
N5 C26 H26A 116.9
N5 C27 H27A 109.5
N5 C27 H27B 109.5
H27A C27 H27B 109.5
N5 C27 H27C 109.5
H27A C27 H27C 109.5
H27B C27 H27C 109.5
N5 C28 H28A 109.5
N5 C28 H28B 109.5
H28A C28 H28B 109.5
N5 C28 H28C 109.5
H28A C28 H28C 109.5
H28B C28 H28C 109.5
C5 N2 C6 106.20(19)
C5 N2 H2 125.2(17)
C6 N2 H2 128.4(16)
C5 N1 C4 104.0(2)
C13 N4 C1 121.54(18)
C13 N4 H4 119.5(16)
C1 N4 H4 117.3(16)
C21 N3 C10 121.30(19)
C21 N3 C11 122.23(18)
C10 N3 C11 116.21(17)
C26 N5 C28 121.5(3)
C26 N5 C27 120.4(3)
C28 N5 C27 118.1(3)

loop_
_geom_bond_atom_site_label_1
_geom_bond_atom_site_label_2
_geom_bond_distance
O1 C10 1.231(2)
O2 C21 1.193(3)
O3 C21 1.329(3)
O3 C22 1.487(3)
O4 C16 1.364(3)
O4 C20 1.434(4)
O5 C26 1.213(4)
C1 C7 1.389(3)
C1 C2 1.401(3)
C1 N4 1.404(3)
C2 C3 1.364(3)
C2 H2A 0.9300
C3 C4 1.388(3)
C3 H3A 0.9300
C4 N1 1.389(3)
C4 C6 1.401(3)
C5 N1 1.300(3)
C5 N2 1.350(3)
C5 H5A 0.9300
C6 N2 1.374(3)
C6 C7 1.401(3)
C7 C8 1.516(3)
C8 C9 1.512(3)
C8 C14 1.528(3)
C8 H8A 0.9800
C9 C13 1.365(3)
C9 C10 1.443(3)
C10 N3 1.411(3)
C11 N3 1.483(3)
C11 C12 1.499(3)
C11 H11A 0.9700
C11 H11B 0.9700
C12 C13 1.491(3)
C12 H12A 0.9700
C12 H12B 0.9700
C13 N4 1.347(3)
C14 C19 1.381(3)
C14 C15 1.383(3)
C15 C16 1.393(3)
C15 H15A 0.9300
C16 C17 1.376(4)
C17 C18 1.363(4)
C17 H17A 0.9300
C18 C19 1.395(3)
C18 H18A 0.9300
C19 H19A 0.9300
C20 H20A 0.9600
C20 H20B 0.9600
C20 H20C 0.9600
C21 N3 1.396(3)
C22 C25 1.486(4)
C22 C23 1.498(4)
C22 C24 1.501(4)
C23 H23A 0.9600
C23 H23B 0.9600
C23 H23C 0.9600
C24 H24A 0.9600
C24 H24B 0.9600
C24 H24C 0.9600
C25 H25A 0.9600
C25 H25C 0.9600
C25 H25D 0.9600
C26 N5 1.301(4)
C26 H26A 0.9300
C27 N5 1.452(4)
C27 H27A 0.9600
C27 H27B 0.9600
C27 H27C 0.9600
C28 N5 1.422(4)
C28 H28A 0.9600
C28 H28B 0.9600
C28 H28C 0.9600
N2 H2 0.884(10)
N4 H4 0.882(10)

loop_
_geom_hbond_atom_site_label_D
_geom_hbond_atom_site_label_H
_geom_hbond_atom_site_label_A
_geom_hbond_distance_DH
_geom_hbond_distance_HA
_geom_hbond_distance_DA
_geom_hbond_angle_DHA
_geom_hbond_site_symmetry_A
N4 H4 O5 0.882(10) 1.935(11) 2.814(3) 174(2) 1_655
N2 H2 O1 0.884(10) 2.020(13) 2.868(2) 160(2) 2_676
C26 H26A N1 0.93 2.56 3.469(4) 164.5 2_567
C15 H15A O1 0.93 2.54 3.354(3) 146.1 2_676
C5 H5A O2 0.93 2.58 3.097(3) 115.9 2_676

loop_
_geom_torsion_atom_site_label_1
_geom_torsion_atom_site_label_2
_geom_torsion_atom_site_label_3
_geom_torsion_atom_site_label_4
_geom_torsion
C7 C1 C2 C3 0.2(3)
N4 C1 C2 C3 -177.4(2)
C1 C2 C3 C4 0.3(3)
C2 C3 C4 N1 178.8(2)
C2 C3 C4 C6 -0.2(3)
C3 C4 C6 N2 179.8(2)
N1 C4 C6 N2 0.7(2)
C3 C4 C6 C7 -0.5(3)
N1 C4 C6 C7 -179.65(19)
C2 C1 C7 C6 -0.8(3)
N4 C1 C7 C6 176.85(17)
C2 C1 C7 C8 178.00(18)
N4 C1 C7 C8 -4.3(3)
N2 C6 C7 C1 -179.5(2)
C4 C6 C7 C1 0.9(3)
N2 C6 C7 C8 1.7(3)
C4 C6 C7 C8 -177.88(19)
C1 C7 C8 C9 19.3(3)
C6 C7 C8 C9 -162.02(18)
C1 C7 C8 C14 -104.7(2)
C6 C7 C8 C14 74.0(2)
C7 C8 C9 C13 -20.5(3)
C14 C8 C9 C13 103.7(2)
C7 C8 C9 C10 157.00(17)
C14 C8 C9 C10 -78.8(2)
C13 C9 C10 O1 169.9(2)
C8 C9 C10 O1 -7.6(3)
C13 C9 C10 N3 -10.1(3)
C8 C9 C10 N3 172.34(17)
N3 C11 C12 C13 -52.5(3)
C10 C9 C13 N4 -170.7(2)
C8 C9 C13 N4 6.7(3)
C10 C9 C13 C12 8.2(3)
C8 C9 C13 C12 -174.34(19)
C11 C12 C13 N4 -157.0(2)
C11 C12 C13 C9 24.0(3)
C9 C8 C14 C19 -59.7(2)
C7 C8 C14 C19 63.4(2)
C9 C8 C14 C15 119.0(2)
C7 C8 C14 C15 -117.9(2)
C19 C14 C15 C16 -0.1(3)
C8 C14 C15 C16 -178.82(19)
C20 O4 C16 C17 -173.6(3)
C20 O4 C16 C15 6.8(4)
C14 C15 C16 O4 -178.9(2)
C14 C15 C16 C17 1.5(3)
O4 C16 C17 C18 178.2(2)
C15 C16 C17 C18 -2.2(4)
C16 C17 C18 C19 1.5(4)
C15 C14 C19 C18 -0.6(3)
C8 C14 C19 C18 178.1(2)
C17 C18 C19 C14 -0.1(4)
C22 O3 C21 O2 -2.5(4)
C22 O3 C21 N3 176.62(19)
C21 O3 C22 C25 -59.9(3)
C21 O3 C22 C23 65.4(3)
C21 O3 C22 C24 -178.3(2)
N1 C5 N2 C6 1.9(3)
C4 C6 N2 C5 -1.4(2)
C7 C6 N2 C5 178.9(2)
N2 C5 N1 C4 -1.4(3)
C3 C4 N1 C5 -178.7(3)
C6 C4 N1 C5 0.4(3)
C9 C13 N4 C1 11.4(3)
C12 C13 N4 C1 -167.61(19)
C7 C1 N4 C13 -12.4(3)
C2 C1 N4 C13 165.3(2)
O2 C21 N3 C10 -13.7(4)
O3 C21 N3 C10 167.24(18)
O2 C21 N3 C11 172.4(2)
O3 C21 N3 C11 -6.7(3)
O1 C10 N3 C21 -16.0(3)
C9 C10 N3 C21 164.0(2)
O1 C10 N3 C11 158.2(2)
C9 C10 N3 C11 -21.7(3)
C12 C11 N3 C21 -132.3(2)
C12 C11 N3 C10 53.5(3)
O5 C26 N5 C28 0.2(6)
O5 C26 N5 C27 178.0(4)
